data_7004713
loop_
_publ_author_name
'Beves, Jonathon E.'
'Constable, Edwin C.'
'Housecroft, Catherine E.'
'Kepert, Cameron J.'
'Neuburger, Markus'
'Price, David J.'
'Schaffner, Silvia'
'Zampese, Jennifer A.'

_publ_section_title
;
 Curly--curly, loop--loop: homoleptic metal(ii) complexes of
 pyridinecarbaldehyde
 4&#x2032;-(2,2&#x2032;:6&#x2032;,2&#x2033;-terpyridyl)hydrazones and
 their coordination polymers
;
_journal_issue 47
_journal_name_full 'Dalton Transactions'
_journal_page_first 6742
_journal_page_last 6751
_journal_paper_doi 10.1039/b810906k
_journal_year 2008
_chemical_formula_moiety 'C42 H34 N12 Ru, 4(N O3), 3(H2 O)'
_chemical_formula_sum 'C42 H40 N16 O15 Ru'
_chemical_formula_weight 1109.95
_space_group_IT_number 2
_symmetry_cell_setting triclinic
_symmetry_space_group_name_Hall '-P 1'
_symmetry_space_group_name_H-M 'P -1'
_atom_sites_solution_hydrogens geom
_atom_sites_solution_primary direct
_audit_creation_date 07-11-14
_audit_creation_method CRYSTALS_ver_12.84
_cell_angle_alpha 77.6715(5)
_cell_angle_beta 88.2000(5)
_cell_angle_gamma 68.6393(5)
_cell_formula_units_Z 2
_cell_length_a 11.0743(1)
_cell_length_b 14.7284(1)
_cell_length_c 15.5483(2)
_cell_measurement_reflns_used 10973
_cell_measurement_temperature 173
_cell_measurement_theta_max 28
_cell_measurement_theta_min 1
_cell_volume 2304.36(4)
_computing_cell_refinement 'DENZO/SCALEPACK (Otwinowski & Minor, 1997)'
_computing_data_collection 'COLLECT (Nonius, 1997-2001).'
_computing_data_reduction 'DENZO/SCALEPACK (Otwinowski & Minor, 1997)'
_computing_molecular_graphics 'CAMERON (Watkin et al., 1996)'
_computing_publication_material 'CRYSTALS (Betteridge et al., 2003)'
_computing_structure_refinement 'CRYSTALS (Betteridge et al., 2003)'
_computing_structure_solution 'SIR97 (Altomare et al., 1999)'
_diffrn_ambient_temperature 173
_diffrn_measured_fraction_theta_full 0.999
_diffrn_measured_fraction_theta_max 0.999
_diffrn_measurement_device_type 'Nonius KappaCCD'
_diffrn_measurement_method '\f & \w scans'
_diffrn_radiation_monochromator graphite
_diffrn_radiation_type 'Mo K\a'
_diffrn_radiation_wavelength 0.71073
_diffrn_reflns_av_R_equivalents 0.023
_diffrn_reflns_limit_h_max 14
_diffrn_reflns_limit_h_min -14
_diffrn_reflns_limit_k_max 19
_diffrn_reflns_limit_k_min -19
_diffrn_reflns_limit_l_max 20
_diffrn_reflns_limit_l_min -20
_diffrn_reflns_number 21783
_diffrn_reflns_theta_full 27.857
_diffrn_reflns_theta_max 27.857
_diffrn_reflns_theta_min 1.342
_diffrn_standards_number 0
_exptl_absorpt_coefficient_mu 0.430
_exptl_absorpt_correction_T_max 0.96
_exptl_absorpt_correction_T_min 0.89
_exptl_absorpt_correction_type multi-scan
_exptl_absorpt_process_details 'DENZO/SCALEPACK (Otwinowski & Minor, 1997)'
_exptl_crystal_colour red
_exptl_crystal_density_diffrn 1.600
_exptl_crystal_description plate
_exptl_crystal_F_000 1136
_exptl_crystal_size_max 0.36
_exptl_crystal_size_mid 0.27
_exptl_crystal_size_min 0.09
_refine_diff_density_max 0.66
_refine_diff_density_min -0.64
_refine_ls_extinction_method None
_refine_ls_goodness_of_fit_ref 1.0958
_refine_ls_hydrogen_treatment constr
_refine_ls_matrix_type full
_refine_ls_number_parameters 667
_refine_ls_number_reflns 9207
_refine_ls_number_restraints 0
_refine_ls_R_factor_all 0.0375
_refine_ls_R_factor_gt 0.0309
_refine_ls_shift/su_max 0.001980
_refine_ls_structure_factor_coef F
_refine_ls_weighting_details
;
Method, part 1, Chebychev polynomial, (Watkin, 1994, Prince, 1982)
[weight] = 1.0/[A~0~*T~0~(x)+A~1~*T~1~(x) ... +A~n-1~]*T~n-1~(x)]
where A~i~ are the Chebychev coefficients listed below and x= Fcalc/Fmax
Method = Robust Weighting (Prince, 1982)
W = [weight] * [1-(deltaF/6*sigmaF)^2^]^2^
A~i~ are:
0.428 0.218 0.170
;
_refine_ls_weighting_scheme calc
_refine_ls_wR_factor_all 0.0420
_refine_ls_wR_factor_gt 0.0356
_refine_ls_wR_factor_ref 0.0356
_reflns_limit_h_max 14
_reflns_limit_h_min -14
_reflns_limit_k_max 19
_reflns_limit_k_min -18
_reflns_limit_l_max 20
_reflns_limit_l_min 0
_reflns_number_gt 9207
_reflns_number_total 10975
_reflns_threshold_expression I>3.0\s(I)
_oxford_diffrn_Wilson_B_factor 0.00
_oxford_diffrn_Wilson_scale 0.00
_oxford_refine_ls_scale 0.3472(3)
_oxford_structure_analysis_title '11131708 jb984_173k'
_cod_duplicate_entry 7004706
_cod_data_source_file b810906k.txt
_cod_data_source_block jb984
_cod_depositor_comments
;
The following automatic conversions were performed:
'_symmetry_cell_setting' value 'Triclinic' changed to 'triclinic'
according to '/home/saulius/struct/CIF-dictionaries/cif_core.dic'
dictionary named 'cif_core.dic' version 2.4.1 from 2010-06-29.

Automatic conversion script
Id: cif_fix_enum 1527 2010-12-29 10:47:43Z saulius 
;
_cod_original_sg_symbol_H-M 'P -1 '
_cod_original_formula_sum 'C42 H40 N16 O15 Ru1'
_cod_database_code 7004713

loop_
_symmetry_equiv_pos_as_xyz
x,y,z
-x,-y,-z

loop_
_atom_site_label
_atom_site_type_symbol
_atom_site_fract_x
_atom_site_fract_y
_atom_site_fract_z
_atom_site_U_iso_or_equiv
_atom_site_occupancy
_atom_site_adp_type
_atom_site_refinement_flags_posn
_atom_site_refinement_flags_adp
_atom_site_refinement_flags_occupancy
_atom_site_disorder_assembly
_atom_site_disorder_group
_atom_site_attached_hydrogens
Ru1 Ru 0.494871(13) 0.250876(10) 0.243638(8) 0.0196 1.0000 Uani . . . . . .
N1 N 0.42372(13) 0.19760(10) 0.36046(9) 0.0209 1.0000 Uani . . . . . .
N2 N 0.54143(13) 0.32317(10) 0.32306(9) 0.0204 1.0000 Uani . . . . . .
N3 N 0.58275(14) 0.33432(11) 0.15794(9) 0.0232 1.0000 Uani . . . . . .
N4 N 0.65837(14) 0.12285(11) 0.27025(9) 0.0213 1.0000 Uani . . . . . .
N5 N 0.45172(13) 0.17003(10) 0.17180(9) 0.0193 1.0000 Uani . . . . . .
N6 N 0.31468(14) 0.34730(11) 0.18938(9) 0.0222 1.0000 Uani . . . . . .
N7 N 0.67209(15) 0.44589(12) 0.49739(10) 0.0268 1.0000 Uani . . . . . .
N8 N 0.74075(15) 0.50407(11) 0.46927(10) 0.0254 1.0000 Uani . . . . . .
N9 N 1.01450(17) 0.70746(12) 0.44977(11) 0.0323 1.0000 Uani . . . . . .
N10 N 0.34946(14) -0.01465(11) 0.04817(10) 0.0245 1.0000 Uani . . . . . .
N11 N 0.23762(14) 0.01953(12) -0.00110(9) 0.0242 1.0000 Uani . . . . . .
N12 N -0.13289(16) 0.04554(14) -0.18985(11) 0.0348 1.0000 Uani . . . . . .
N13 N 0.81913(16) 0.14802(12) 0.54477(11) 0.0302 1.0000 Uani . . . . . .
N14 N 0.9805(2) 0.27910(17) 0.24723(13) 0.0457 1.0000 Uani . . . . . .
N15 N 0.3437(2) 0.63932(14) 0.27169(13) 0.0484 1.0000 Uani . . . . . .
N16 N 0.8211(2) 0.71116(13) 0.12766(13) 0.0411 1.0000 Uani . . . . . .
C1 C 0.36115(18) 0.13297(14) 0.37440(12) 0.0270 1.0000 Uani . . . . . .
C2 C 0.3272(2) 0.09680(15) 0.45780(14) 0.0327 1.0000 Uani . . . . . .
C3 C 0.3581(2) 0.12809(15) 0.52867(13) 0.0323 1.0000 Uani . . . . . .
C4 C 0.42024(18) 0.19597(14) 0.51525(12) 0.0269 1.0000 Uani . . . . . .
C5 C 0.45213(16) 0.22988(12) 0.43057(11) 0.0212 1.0000 Uani . . . . . .
C6 C 0.51983(16) 0.30118(12) 0.40950(11) 0.0203 1.0000 Uani . . . . . .
C7 C 0.56194(16) 0.34253(13) 0.46883(11) 0.0227 1.0000 Uani . . . . . .
C8 C 0.62954(16) 0.40550(13) 0.43725(11) 0.0231 1.0000 Uani . . . . . .
C9 C 0.65397(17) 0.42575(13) 0.34764(12) 0.0246 1.0000 Uani . . . . . .
C10 C 0.60715(16) 0.38368(12) 0.29168(11) 0.0221 1.0000 Uani . . . . . .
C11 C 0.62344(17) 0.39471(13) 0.19578(11) 0.0238 1.0000 Uani . . . . . .
C12 C 0.6754(2) 0.46080(15) 0.14625(13) 0.0317 1.0000 Uani . . . . . .
C13 C 0.6897(2) 0.46397(17) 0.05714(13) 0.0380 1.0000 Uani . . . . . .
C14 C 0.6518(2) 0.40105(17) 0.01915(13) 0.0373 1.0000 Uani . . . . . .
C15 C 0.59788(19) 0.33804(15) 0.07120(12) 0.0303 1.0000 Uani . . . . . .
C16 C 0.76223(17) 0.10472(14) 0.32309(12) 0.0274 1.0000 Uani . . . . . .
C17 C 0.86354(18) 0.01302(15) 0.34136(12) 0.0306 1.0000 Uani . . . . . .
C18 C 0.85831(18) -0.06201(14) 0.30361(12) 0.0291 1.0000 Uani . . . . . .
C19 C 0.75177(17) -0.04493(13) 0.24897(11) 0.0252 1.0000 Uani . . . . . .
C20 C 0.65246(16) 0.04794(12) 0.23303(10) 0.0205 1.0000 Uani . . . . . .
C21 C 0.53366(16) 0.07480(12) 0.17685(10) 0.0201 1.0000 Uani . . . . . .
C22 C 0.50149(17) 0.01234(13) 0.13471(11) 0.0223 1.0000 Uani . . . . . .
C23 C 0.38132(17) 0.04966(13) 0.08765(10) 0.0216 1.0000 Uani . . . . . .
C24 C 0.29633(16) 0.14806(13) 0.08373(11) 0.0223 1.0000 Uani . . . . . .
C25 C 0.33466(16) 0.20663(12) 0.12777(10) 0.0204 1.0000 Uani . . . . . .
C26 C 0.25670(16) 0.30993(13) 0.13630(11) 0.0219 1.0000 Uani . . . . . .
C27 C 0.13424(18) 0.36547(14) 0.09639(12) 0.0274 1.0000 Uani . . . . . .
C28 C 0.06895(19) 0.46086(15) 0.11103(13) 0.0336 1.0000 Uani . . . . . .
C29 C 0.1294(2) 0.49913(15) 0.16282(13) 0.0343 1.0000 Uani . . . . . .
C30 C 0.25160(19) 0.44075(13) 0.20061(12) 0.0278 1.0000 Uani . . . . . .
C31 C 0.77943(17) 0.53985(13) 0.52713(12) 0.0260 1.0000 Uani . . . . . .
C32 C 0.85829(17) 0.59980(13) 0.49911(12) 0.0258 1.0000 Uani . . . . . .
C33 C 0.90597(19) 0.63685(15) 0.56044(13) 0.0303 1.0000 Uani . . . . . .
C34 C 0.9839(2) 0.69100(15) 0.53362(13) 0.0328 1.0000 Uani . . . . . .
C35 C 0.9704(2) 0.67320(15) 0.38849(13) 0.0332 1.0000 Uani . . . . . .
C36 C 0.89128(19) 0.62016(14) 0.41148(13) 0.0302 1.0000 Uani . . . . . .
C37 C 0.20972(17) -0.04466(14) -0.03302(12) 0.0256 1.0000 Uani . . . . . .
C38 C 0.09004(18) -0.01201(14) -0.08716(11) 0.0266 1.0000 Uani . . . . . .
C39 C 0.00753(19) 0.08843(15) -0.10925(13) 0.0308 1.0000 Uani . . . . . .
C40 C -0.1037(2) 0.11504(17) -0.16061(13) 0.0359 1.0000 Uani . . . . . .
C41 C -0.05626(19) -0.05080(17) -0.17071(13) 0.0331 1.0000 Uani . . . . . .
C42 C 0.05654(19) -0.08210(15) -0.11894(12) 0.0291 1.0000 Uani . . . . . .
O1 O 0.82800(15) 0.18669(12) 0.60817(9) 0.0375 1.0000 Uani . . . . . .
O2 O 0.74437(16) 0.10144(12) 0.54821(10) 0.0417 1.0000 Uani . . . . . .
O3 O 0.88316(19) 0.15795(16) 0.48001(11) 0.0538 1.0000 Uani . . . . . .
O4 O 0.9355(2) 0.36069(16) 0.27147(12) 0.0591 1.0000 Uani . . . . . .
O5 O 1.0860(2) 0.21563(17) 0.27834(14) 0.0668 1.0000 Uani . . . . . .
O6 O 0.9245(3) 0.26572(19) 0.1867(2) 0.0964 1.0000 Uani . . . . . .
O7 O 0.35020(19) 0.67245(15) 0.19226(11) 0.0526 1.0000 Uani . . . . . .
O8 O 0.4322(2) 0.62600(18) 0.32571(13) 0.0786 1.0000 Uani . . . . . .
O9 O 0.2452(3) 0.62119(19) 0.29743(16) 0.0872 1.0000 Uani . . . . . .
O10 O 0.7930(4) 0.7469(2) 0.19310(18) 0.1053 1.0000 Uani . . . . . .
O11 O 0.91870(17) 0.71491(13) 0.08704(13) 0.0508 1.0000 Uani . . . . . .
O12 O 0.75380(18) 0.67023(14) 0.10044(13) 0.0510 1.0000 Uani . . . . . .
O13 O 0.48410(15) 0.77570(11) 0.07589(10) 0.0364 1.0000 Uani . . . . . .
O14 O 0.34814(15) 0.92351(14) 0.28469(10) 0.0447 1.0000 Uani . . . . . .
O15 O 0.5704(2) 0.7555(2) 0.28783(14) 0.0788 1.0000 Uani . . . . . .
H1 H 0.6566 0.4323 0.5527 0.0372 1.0000 Uiso R . . . . .
H2 H 1.0649 0.7399 0.4340 0.0410 1.0000 Uiso R . . . . .
H3 H 0.4002 -0.0769 0.0564 0.0319 1.0000 Uiso R . . . . .
H4 H -0.2047 0.0643 -0.2221 0.0427 1.0000 Uiso R . . . . .
H5 H 0.4531 0.7443 0.1139 0.0545 1.0000 Uiso R . . . . .
H6 H 0.5619 0.7500 0.0860 0.0546 1.0000 Uiso R . . . . .
H7 H 0.4089 0.8731 0.2795 0.0674 1.0000 Uiso R . . . . .
H8 H 0.3265 0.9129 0.3364 0.0669 1.0000 Uiso R . . . . .
H9 H 0.6318 0.7496 0.2569 0.1087 1.0000 Uiso R . . . . .
H10 H 0.5519 0.7065 0.2890 0.1089 1.0000 Uiso R . . . . .
H11 H 0.3433 0.1117 0.3256 0.0348 1.0000 Uiso R . . . . .
H21 H 0.2848 0.0521 0.4647 0.0411 1.0000 Uiso R . . . . .
H31 H 0.3363 0.1051 0.5847 0.0401 1.0000 Uiso R . . . . .
H41 H 0.4398 0.2187 0.5621 0.0329 1.0000 Uiso R . . . . .
H71 H 0.5450 0.3298 0.5285 0.0285 1.0000 Uiso R . . . . .
H91 H 0.7000 0.4666 0.3262 0.0303 1.0000 Uiso R . . . . .
H121 H 0.7016 0.5027 0.1736 0.0387 1.0000 Uiso R . . . . .
H131 H 0.7253 0.5086 0.0234 0.0458 1.0000 Uiso R . . . . .
H141 H 0.6614 0.4002 -0.0411 0.0447 1.0000 Uiso R . . . . .
H151 H 0.5696 0.2961 0.0470 0.0355 1.0000 Uiso R . . . . .
H161 H 0.7623 0.1580 0.3487 0.0329 1.0000 Uiso R . . . . .
H171 H 0.9322 0.0030 0.3797 0.0335 1.0000 Uiso R . . . . .
H181 H 0.9259 -0.1246 0.3147 0.0331 1.0000 Uiso R . . . . .
H191 H 0.7469 -0.0949 0.2236 0.0294 1.0000 Uiso R . . . . .
H221 H 0.5580 -0.0529 0.1380 0.0279 1.0000 Uiso R . . . . .
H241 H 0.2159 0.1733 0.0516 0.0283 1.0000 Uiso R . . . . .
H271 H 0.0963 0.3388 0.0610 0.0326 1.0000 Uiso R . . . . .
H281 H -0.0150 0.4989 0.0863 0.0375 1.0000 Uiso R . . . . .
H291 H 0.0894 0.5647 0.1718 0.0392 1.0000 Uiso R . . . . .
H301 H 0.2946 0.4655 0.2370 0.0312 1.0000 Uiso R . . . . .
H311 H 0.7600 0.5255 0.5869 0.0329 1.0000 Uiso R . . . . .
H331 H 0.8846 0.6261 0.6195 0.0386 1.0000 Uiso R . . . . .
H341 H 1.0154 0.7162 0.5740 0.0411 1.0000 Uiso R . . . . .
H351 H 0.9976 0.6855 0.3308 0.0404 1.0000 Uiso R . . . . .
H361 H 0.8607 0.5967 0.3692 0.0371 1.0000 Uiso R . . . . .
H371 H 0.2642 -0.1129 -0.0220 0.0325 1.0000 Uiso R . . . . .
H391 H 0.0278 0.1374 -0.0898 0.0374 1.0000 Uiso R . . . . .
H401 H -0.1601 0.1819 -0.1758 0.0425 1.0000 Uiso R . . . . .
H411 H -0.0779 -0.0972 -0.1934 0.0420 1.0000 Uiso R . . . . .
H421 H 0.1115 -0.1515 -0.1057 0.0378 1.0000 Uiso R . . . . .

loop_
_atom_site_aniso_label
_atom_site_aniso_U_11
_atom_site_aniso_U_22
_atom_site_aniso_U_33
_atom_site_aniso_U_23
_atom_site_aniso_U_13
_atom_site_aniso_U_12
Ru1 0.02140(7) 0.01937(7) 0.02103(7) -0.00605(5) -0.00125(4) -0.00973(5)
N1 0.0209(6) 0.0206(7) 0.0236(7) -0.0053(5) -0.0008(5) -0.0101(5)
N2 0.0208(6) 0.0205(7) 0.0225(6) -0.0056(5) -0.0001(5) -0.0101(5)
N3 0.0242(7) 0.0240(7) 0.0227(7) -0.0045(5) -0.0010(5) -0.0103(6)
N4 0.0210(6) 0.0223(7) 0.0210(6) -0.0047(5) -0.0018(5) -0.0082(5)
N5 0.0206(6) 0.0192(6) 0.0201(6) -0.0048(5) -0.0007(5) -0.0091(5)
N6 0.0247(7) 0.0203(7) 0.0228(6) -0.0053(5) -0.0011(5) -0.0092(6)
N7 0.0333(8) 0.0315(8) 0.0264(7) -0.0101(6) 0.0022(6) -0.0223(7)
N8 0.0246(7) 0.0249(7) 0.0320(7) -0.0089(6) -0.0008(6) -0.0135(6)
N9 0.0346(8) 0.0287(8) 0.0386(9) -0.0004(7) -0.0075(7) -0.0205(7)
N10 0.0247(7) 0.0252(7) 0.0277(7) -0.0103(6) -0.0014(6) -0.0112(6)
N11 0.0248(7) 0.0301(8) 0.0223(7) -0.0085(6) 0.0011(5) -0.0137(6)
N12 0.0276(8) 0.0517(11) 0.0270(8) -0.0053(7) -0.0023(6) -0.0182(8)
N13 0.0309(8) 0.0298(8) 0.0340(8) -0.0043(6) -0.0045(6) -0.0170(7)
N14 0.0412(10) 0.0562(12) 0.0411(10) -0.0106(9) -0.0023(8) -0.0189(9)
N15 0.0782(15) 0.0289(9) 0.0364(10) -0.0105(7) 0.0169(10) -0.0171(10)
N16 0.0461(11) 0.0279(9) 0.0466(10) -0.0081(7) -0.0046(8) -0.0099(8)
C1 0.0308(9) 0.0270(9) 0.0310(9) -0.0096(7) 0.0010(7) -0.0176(7)
C2 0.0373(10) 0.0301(9) 0.0393(10) -0.0063(8) 0.0036(8) -0.0230(8)
C3 0.0369(10) 0.0367(10) 0.0286(9) -0.0036(7) 0.0055(7) -0.0217(9)
C4 0.0299(9) 0.0303(9) 0.0255(8) -0.0072(7) 0.0008(7) -0.0162(7)
C5 0.0205(7) 0.0210(8) 0.0247(8) -0.0068(6) -0.0007(6) -0.0093(6)
C6 0.0199(7) 0.0210(8) 0.0224(7) -0.0066(6) 0.0007(6) -0.0092(6)
C7 0.0236(8) 0.0247(8) 0.0229(7) -0.0066(6) 0.0005(6) -0.0117(7)
C8 0.0213(8) 0.0248(8) 0.0276(8) -0.0108(6) -0.0015(6) -0.0103(7)
C9 0.0254(8) 0.0241(8) 0.0292(8) -0.0072(7) 0.0013(6) -0.0141(7)
C10 0.0228(8) 0.0211(8) 0.0246(8) -0.0040(6) 0.0002(6) -0.0110(6)
C11 0.0245(8) 0.0240(8) 0.0250(8) -0.0049(6) -0.0018(6) -0.0111(7)
C12 0.0368(10) 0.0352(10) 0.0284(9) -0.0027(7) -0.0001(7) -0.0216(8)
C13 0.0437(11) 0.0450(12) 0.0291(9) 0.0010(8) 0.0023(8) -0.0256(10)
C14 0.0454(12) 0.0464(12) 0.0221(8) -0.0035(8) 0.0032(8) -0.0215(10)
C15 0.0355(10) 0.0331(10) 0.0239(8) -0.0069(7) 0.0000(7) -0.0138(8)
C16 0.0240(8) 0.0319(9) 0.0272(8) -0.0069(7) -0.0045(7) -0.0104(7)
C17 0.0244(8) 0.0376(10) 0.0271(8) -0.0031(7) -0.0058(7) -0.0099(8)
C18 0.0250(8) 0.0295(9) 0.0273(8) -0.0007(7) -0.0003(7) -0.0065(7)
C19 0.0268(8) 0.0238(8) 0.0248(8) -0.0043(6) 0.0026(6) -0.0098(7)
C20 0.0219(7) 0.0226(8) 0.0186(7) -0.0038(6) 0.0011(6) -0.0104(6)
C21 0.0228(7) 0.0224(8) 0.0177(7) -0.0048(6) 0.0022(6) -0.0111(6)
C22 0.0248(8) 0.0210(8) 0.0237(8) -0.0071(6) 0.0029(6) -0.0103(6)
C23 0.0256(8) 0.0264(8) 0.0188(7) -0.0080(6) 0.0033(6) -0.0148(7)
C24 0.0232(8) 0.0252(8) 0.0215(7) -0.0060(6) -0.0003(6) -0.0116(7)
C25 0.0216(7) 0.0223(8) 0.0191(7) -0.0045(6) -0.0003(6) -0.0101(6)
C26 0.0239(8) 0.0234(8) 0.0198(7) -0.0047(6) -0.0006(6) -0.0103(7)
C27 0.0263(8) 0.0291(9) 0.0250(8) -0.0047(7) -0.0045(7) -0.0082(7)
C28 0.0286(9) 0.0323(10) 0.0316(9) -0.0078(8) -0.0060(7) -0.0006(8)
C29 0.0372(10) 0.0238(9) 0.0356(10) -0.0092(7) -0.0034(8) -0.0021(8)
C30 0.0323(9) 0.0226(8) 0.0288(8) -0.0088(7) -0.0021(7) -0.0082(7)
C31 0.0275(8) 0.0262(9) 0.0296(8) -0.0097(7) -0.0003(7) -0.0138(7)
C32 0.0248(8) 0.0220(8) 0.0328(9) -0.0068(7) -0.0034(7) -0.0103(7)
C33 0.0354(10) 0.0316(9) 0.0304(9) -0.0070(7) -0.0039(7) -0.0191(8)
C34 0.0386(10) 0.0311(10) 0.0350(10) -0.0043(8) -0.0089(8) -0.0207(8)
C35 0.0402(11) 0.0316(10) 0.0317(9) -0.0039(7) -0.0019(8) -0.0191(8)
C36 0.0349(10) 0.0283(9) 0.0324(9) -0.0065(7) -0.0045(7) -0.0170(8)
C37 0.0263(8) 0.0295(9) 0.0262(8) -0.0097(7) 0.0018(7) -0.0141(7)
C38 0.0270(8) 0.0356(10) 0.0227(8) -0.0082(7) 0.0030(6) -0.0170(8)
C39 0.0310(9) 0.0352(10) 0.0302(9) -0.0091(7) 0.0031(7) -0.0159(8)
C40 0.0322(10) 0.0415(11) 0.0308(9) -0.0045(8) 0.0016(8) -0.0117(9)
C41 0.0315(10) 0.0484(12) 0.0281(9) -0.0095(8) 0.0012(7) -0.0242(9)
C42 0.0299(9) 0.0364(10) 0.0271(8) -0.0088(7) 0.0005(7) -0.0180(8)
O1 0.0480(9) 0.0466(9) 0.0333(7) -0.0136(6) 0.0022(6) -0.0326(7)
O2 0.0521(9) 0.0477(9) 0.0440(8) -0.0125(7) 0.0029(7) -0.0388(8)
O3 0.0691(12) 0.0807(13) 0.0442(9) -0.0281(9) 0.0186(8) -0.0583(11)
O4 0.0630(12) 0.0691(13) 0.0464(10) -0.0246(9) -0.0014(8) -0.0183(10)
O5 0.0497(11) 0.0728(14) 0.0637(12) -0.0095(10) -0.0179(9) -0.0072(10)
O6 0.0825(16) 0.0678(15) 0.134(2) -0.0484(15) -0.0602(16) -0.0017(12)
O7 0.0615(11) 0.0637(11) 0.0323(8) -0.0023(7) 0.0074(7) -0.0273(9)
O8 0.0798(15) 0.0742(15) 0.0411(10) -0.0093(10) -0.0101(10) 0.0184(12)
O9 0.151(2) 0.0894(17) 0.0737(14) -0.0471(13) 0.0649(16) -0.0932(18)
O10 0.185(3) 0.098(2) 0.0787(17) -0.0623(16) 0.0505(19) -0.084(2)
O11 0.0417(9) 0.0414(9) 0.0656(11) -0.0086(8) -0.0091(8) -0.0117(7)
O12 0.0482(10) 0.0505(10) 0.0616(11) -0.0215(8) 0.0021(8) -0.0212(8)
O13 0.0371(8) 0.0337(7) 0.0373(7) -0.0058(6) -0.0023(6) -0.0124(6)
O14 0.0364(8) 0.0631(11) 0.0336(8) 0.0031(7) -0.0045(6) -0.0241(8)
O15 0.0699(14) 0.1030(18) 0.0516(11) -0.0400(12) -0.0061(10) -0.0042(13)

loop_
_atom_type_symbol
_atom_type_scat_dispersion_real
_atom_type_scat_dispersion_imag
_atom_type_scat_Cromer_Mann_a1
_atom_type_scat_Cromer_Mann_b1
_atom_type_scat_Cromer_Mann_a2
_atom_type_scat_Cromer_Mann_b2
_atom_type_scat_Cromer_Mann_a3
_atom_type_scat_Cromer_Mann_b3
_atom_type_scat_Cromer_Mann_a4
_atom_type_scat_Cromer_Mann_b4
_atom_type_scat_Cromer_Mann_c
_atom_type_scat_source
C 0.0033 0.0016 2.3100 20.8439 1.0200 10.2075 1.5886 0.5687 0.8650 51.6512 0.2156 'International Tables Vol C 4.2.6.8 and 6.1.1.4'
H 0.0000 0.0000 0.4930 10.5109 0.3229 26.1257 0.1402 3.1424 0.0408 57.7998 0.0030 'International Tables Vol C 4.2.6.8 and 6.1.1.4'
N 0.0061 0.0033 12.2126 0.0057 3.1322 9.8933 2.0125 28.9975 1.1663 0.5826 -11.5290 'International Tables Vol C 4.2.6.8 and 6.1.1.4'
O 0.0106 0.0060 3.0485 13.2771 2.2868 5.7011 1.5463 0.3239 0.8670 32.9089 0.2508 'International Tables Vol C 4.2.6.8 and 6.1.1.4'
Ru -1.2594 0.8363 19.2674 0.8085 12.9182 8.4347 4.8634 24.7997 1.5676 94.2928 5.3787 'International Tables Vol C 4.2.6.8 and 6.1.1.4'

loop_
_geom_angle_atom_site_label_1
_geom_angle_site_symmetry_1
_geom_angle_atom_site_label_2
_geom_angle_site_symmetry_2
_geom_angle_atom_site_label_3
_geom_angle_site_symmetry_3
_geom_angle
_geom_angle_publ_flag
N1 . Ru1 . N2 . 79.42(6) yes
N1 . Ru1 . N3 . 158.07(5) yes
N2 . Ru1 . N3 . 78.65(6) yes
N1 . Ru1 . N4 . 88.38(6) yes
N2 . Ru1 . N4 . 97.63(6) yes
N3 . Ru1 . N4 . 95.13(6) yes
N1 . Ru1 . N5 . 97.21(5) yes
N2 . Ru1 . N5 . 175.74(6) yes
N3 . Ru1 . N5 . 104.72(6) yes
N4 . Ru1 . N5 . 79.58(6) yes
N1 . Ru1 . N6 . 94.20(6) yes
N2 . Ru1 . N6 . 103.81(6) yes
N3 . Ru1 . N6 . 90.40(6) yes
N4 . Ru1 . N6 . 158.51(6) yes
N5 . Ru1 . N6 . 78.93(6) yes
Ru1 . N1 . C1 . 127.73(12) yes
Ru1 . N1 . C5 . 113.45(11) yes
C1 . N1 . C5 . 118.72(15) yes
Ru1 . N2 . C6 . 118.39(11) yes
Ru1 . N2 . C10 . 119.43(11) yes
C6 . N2 . C10 . 121.72(14) yes
Ru1 . N3 . C11 . 114.18(11) yes
Ru1 . N3 . C15 . 127.52(12) yes
C11 . N3 . C15 . 118.23(16) yes
Ru1 . N4 . C16 . 127.02(12) yes
Ru1 . N4 . C20 . 113.85(11) yes
C16 . N4 . C20 . 118.99(15) yes
Ru1 . N5 . C21 . 118.64(11) yes
Ru1 . N5 . C25 . 119.39(11) yes
C21 . N5 . C25 . 121.47(14) yes
Ru1 . N6 . C26 . 114.73(11) yes
Ru1 . N6 . C30 . 126.64(12) yes
C26 . N6 . C30 . 118.63(15) yes
N8 . N7 . C8 . 119.07(15) yes
N8 . N7 . H1 . 120.4 no
C8 . N7 . H1 . 120.5 no
N7 . N8 . C31 . 117.37(16) yes
C34 . N9 . C35 . 121.98(17) yes
C34 . N9 . H2 . 119.5 no
C35 . N9 . H2 . 118.6 no
N11 . N10 . C23 . 119.46(15) yes
N11 . N10 . H3 . 120.6 no
C23 . N10 . H3 . 120.0 no
N10 . N11 . C37 . 116.90(16) yes
C40 . N12 . C41 . 122.02(17) yes
C40 . N12 . H4 . 118.8 no
C41 . N12 . H4 . 119.2 no
O1 . N13 . O2 . 119.68(17) yes
O1 . N13 . O3 . 119.40(16) yes
O2 . N13 . O3 . 120.92(17) yes
O4 . N14 . O5 . 120.5(2) yes
O4 . N14 . O6 . 119.8(2) yes
O5 . N14 . O6 . 119.4(2) yes
O7 . N15 . O8 . 121.0(2) yes
O7 . N15 . O9 . 118.9(3) yes
O8 . N15 . O9 . 120.1(2) yes
O10 . N16 . O11 . 120.2(2) yes
O10 . N16 . O12 . 121.1(2) yes
O11 . N16 . O12 . 118.7(2) yes
N1 . C1 . C2 . 122.12(16) yes
N1 . C1 . H11 . 117.2 no
C2 . C1 . H11 . 120.7 no
C1 . C2 . C3 . 119.02(17) yes
C1 . C2 . H21 . 119.5 no
C3 . C2 . H21 . 121.5 no
C2 . C3 . C4 . 119.60(18) yes
C2 . C3 . H31 . 120.5 no
C4 . C3 . H31 . 119.9 no
C3 . C4 . C5 . 119.15(16) yes
C3 . C4 . H41 . 120.4 no
C5 . C4 . H41 . 120.4 no
C4 . C5 . N1 . 121.37(15) yes
C4 . C5 . C6 . 123.34(15) yes
N1 . C5 . C6 . 115.28(14) yes
C5 . C6 . N2 . 113.09(14) yes
C5 . C6 . C7 . 126.40(15) yes
N2 . C6 . C7 . 120.49(15) yes
C6 . C7 . C8 . 118.38(16) yes
C6 . C7 . H71 . 121.4 no
C8 . C7 . H71 . 120.2 no
C7 . C8 . N7 . 117.86(16) yes
C7 . C8 . C9 . 120.48(15) yes
N7 . C8 . C9 . 121.65(16) yes
C8 . C9 . C10 . 118.24(15) yes
C8 . C9 . H91 . 121.1 no
C10 . C9 . H91 . 120.7 no
C9 . C10 . N2 . 120.66(16) yes
C9 . C10 . C11 . 126.71(15) yes
N2 . C10 . C11 . 112.61(14) yes
C10 . C11 . N3 . 114.76(15) yes
C10 . C11 . C12 . 123.72(16) yes
N3 . C11 . C12 . 121.52(16) yes
C11 . C12 . C13 . 119.44(18) yes
C11 . C12 . H121 . 120.1 no
C13 . C12 . H121 . 120.4 no
C12 . C13 . C14 . 119.14(19) yes
C12 . C13 . H131 . 119.6 no
C14 . C13 . H131 . 121.3 no
C13 . C14 . C15 . 119.07(18) yes
C13 . C14 . H141 . 121.6 no
C15 . C14 . H141 . 119.3 no
C14 . C15 . N3 . 122.56(18) yes
C14 . C15 . H151 . 120.8 no
N3 . C15 . H151 . 116.7 no
N4 . C16 . C17 . 122.31(17) yes
N4 . C16 . H161 . 116.7 no
C17 . C16 . H161 . 121.0 no
C16 . C17 . C18 . 118.82(17) yes
C16 . C17 . H171 . 119.6 no
C18 . C17 . H171 . 121.6 no
C17 . C18 . C19 . 119.80(17) yes
C17 . C18 . H181 . 120.4 no
C19 . C18 . H181 . 119.8 no
C18 . C19 . C20 . 119.25(17) yes
C18 . C19 . H191 . 120.6 no
C20 . C19 . H191 . 120.2 no
C19 . C20 . N4 . 120.83(15) yes
C19 . C20 . C21 . 124.24(15) yes
N4 . C20 . C21 . 114.92(14) yes
C20 . C21 . N5 . 112.74(14) yes
C20 . C21 . C22 . 126.52(15) yes
N5 . C21 . C22 . 120.71(15) yes
C21 . C22 . C23 . 118.49(15) yes
C21 . C22 . H221 . 120.6 no
C23 . C22 . H221 . 120.9 no
C22 . C23 . N10 . 117.60(15) yes
C22 . C23 . C24 . 120.40(15) yes
N10 . C23 . C24 . 121.97(15) yes
C23 . C24 . C25 . 118.10(15) yes
C23 . C24 . H241 . 120.4 no
C25 . C24 . H241 . 121.5 no
C24 . C25 . N5 . 120.81(15) yes
C24 . C25 . C26 . 126.68(15) yes
N5 . C25 . C26 . 112.46(14) yes
C25 . C26 . N6 . 114.37(14) yes
C25 . C26 . C27 . 124.24(15) yes
N6 . C26 . C27 . 121.37(16) yes
C26 . C27 . C28 . 119.08(17) yes
C26 . C27 . H271 . 120.2 no
C28 . C27 . H271 . 120.8 no
C27 . C28 . C29 . 119.25(17) yes
C27 . C28 . H281 . 120.5 no
C29 . C28 . H281 . 120.2 no
C28 . C29 . C30 . 119.21(18) yes
C28 . C29 . H291 . 121.4 no
C30 . C29 . H291 . 119.4 no
C29 . C30 . N6 . 122.40(17) yes
C29 . C30 . H301 . 120.5 no
N6 . C30 . H301 . 117.1 no
N8 . C31 . C32 . 118.49(17) yes
N8 . C31 . H311 . 121.1 no
C32 . C31 . H311 . 120.4 no
C31 . C32 . C33 . 120.19(17) yes
C31 . C32 . C36 . 121.61(16) yes
C33 . C32 . C36 . 118.19(17) yes
C32 . C33 . C34 . 119.68(18) yes
C32 . C33 . H331 . 120.8 no
C34 . C33 . H331 . 119.5 no
C33 . C34 . N9 . 120.22(17) yes
C33 . C34 . H341 . 120.1 no
N9 . C34 . H341 . 119.7 no
N9 . C35 . C36 . 120.10(19) yes
N9 . C35 . H351 . 117.9 no
C36 . C35 . H351 . 121.9 no
C32 . C36 . C35 . 119.82(17) yes
C32 . C36 . H361 . 120.1 no
C35 . C36 . H361 . 120.1 no
N11 . C37 . C38 . 119.41(17) yes
N11 . C37 . H371 . 122.0 no
C38 . C37 . H371 . 118.6 no
C37 . C38 . C39 . 121.74(17) yes
C37 . C38 . C42 . 119.66(17) yes
C39 . C38 . C42 . 118.60(17) yes
C38 . C39 . C40 . 119.30(19) yes
C38 . C39 . H391 . 120.8 no
C40 . C39 . H391 . 119.9 no
C39 . C40 . N12 . 120.4(2) yes
C39 . C40 . H401 . 120.3 no
N12 . C40 . H401 . 119.2 no
N12 . C41 . C42 . 120.16(18) yes
N12 . C41 . H411 . 120.1 no
C42 . C41 . H411 . 119.8 no
C38 . C42 . C41 . 119.48(19) yes
C38 . C42 . H421 . 120.8 no
C41 . C42 . H421 . 119.8 no
H5 . O13 . H6 . 105.3 no
H7 . O14 . H8 . 106.3 no
H9 . O15 . H10 . 105.8 no

loop_
_geom_bond_atom_site_label_1
_geom_bond_site_symmetry_1
_geom_bond_atom_site_label_2
_geom_bond_site_symmetry_2
_geom_bond_distance
_geom_bond_publ_flag
Ru1 . N1 . 2.0707(14) yes
Ru1 . N2 . 1.9815(13) yes
Ru1 . N3 . 2.0792(15) yes
Ru1 . N4 . 2.0572(14) yes
Ru1 . N5 . 1.9773(13) yes
Ru1 . N6 . 2.0592(14) yes
N1 . C1 . 1.348(2) yes
N1 . C5 . 1.366(2) yes
N2 . C6 . 1.349(2) yes
N2 . C10 . 1.351(2) yes
N3 . C11 . 1.368(2) yes
N3 . C15 . 1.346(2) yes
N4 . C16 . 1.346(2) yes
N4 . C20 . 1.373(2) yes
N5 . C21 . 1.352(2) yes
N5 . C25 . 1.352(2) yes
N6 . C26 . 1.371(2) yes
N6 . C30 . 1.344(2) yes
N7 . N8 . 1.341(2) yes
N7 . C8 . 1.385(2) yes
N7 . H1 . 0.866 no
N8 . C31 . 1.289(2) yes
N9 . C34 . 1.331(3) yes
N9 . C35 . 1.348(2) yes
N9 . H2 . 0.857 no
N10 . N11 . 1.347(2) yes
N10 . C23 . 1.380(2) yes
N10 . H3 . 0.868 no
N11 . C37 . 1.288(2) yes
N12 . C40 . 1.344(3) yes
N12 . C41 . 1.334(3) yes
N12 . H4 . 0.875 no
N13 . O1 . 1.262(2) yes
N13 . O2 . 1.247(2) yes
N13 . O3 . 1.227(2) yes
N14 . O4 . 1.257(3) yes
N14 . O5 . 1.232(3) yes
N14 . O6 . 1.231(3) yes
N15 . O7 . 1.237(2) yes
N15 . O8 . 1.243(3) yes
N15 . O9 . 1.250(3) yes
N16 . O10 . 1.224(3) yes
N16 . O11 . 1.247(3) yes
N16 . O12 . 1.247(3) yes
C1 . C2 . 1.388(3) yes
C1 . H11 . 0.932 no
C2 . C3 . 1.378(3) yes
C2 . H21 . 0.926 no
C3 . C4 . 1.385(3) yes
C3 . H31 . 0.924 no
C4 . C5 . 1.388(2) yes
C4 . H41 . 0.926 no
C5 . C6 . 1.478(2) yes
C6 . C7 . 1.383(2) yes
C7 . C8 . 1.396(2) yes
C7 . H71 . 0.934 no
C8 . C9 . 1.400(2) yes
C9 . C10 . 1.379(2) yes
C9 . H91 . 0.928 no
C10 . C11 . 1.478(2) yes
C11 . C12 . 1.390(3) yes
C12 . C13 . 1.382(3) yes
C12 . H121 . 0.946 no
C13 . C14 . 1.385(3) yes
C13 . H131 . 0.944 no
C14 . C15 . 1.387(3) yes
C14 . H141 . 0.942 no
C15 . H151 . 0.932 no
C16 . C17 . 1.384(3) yes
C16 . H161 . 0.953 no
C17 . C18 . 1.376(3) yes
C17 . H171 . 0.930 no
C18 . C19 . 1.390(2) yes
C18 . H181 . 0.937 no
C19 . C20 . 1.385(2) yes
C19 . H191 . 0.925 no
C20 . C21 . 1.482(2) yes
C21 . C22 . 1.383(2) yes
C22 . C23 . 1.402(2) yes
C22 . H221 . 0.927 no
C23 . C24 . 1.401(2) yes
C24 . C25 . 1.389(2) yes
C24 . H241 . 0.943 no
C25 . C26 . 1.483(2) yes
C26 . C27 . 1.386(2) yes
C27 . C28 . 1.391(3) yes
C27 . H271 . 0.928 no
C28 . C29 . 1.384(3) yes
C28 . H281 . 0.937 no
C29 . C30 . 1.380(3) yes
C29 . H291 . 0.944 no
C30 . H301 . 0.955 no
C31 . C32 . 1.451(2) yes
C31 . H311 . 0.944 no
C32 . C33 . 1.396(2) yes
C32 . C36 . 1.398(3) yes
C33 . C34 . 1.375(3) yes
C33 . H331 . 0.936 no
C34 . H341 . 0.929 no
C35 . C36 . 1.365(3) yes
C35 . H351 . 0.939 no
C36 . H361 . 0.928 no
C37 . C38 . 1.459(2) yes
C37 . H371 . 0.946 no
C38 . C39 . 1.400(3) yes
C38 . C42 . 1.398(2) yes
C39 . C40 . 1.373(3) yes
C39 . H391 . 0.936 no
C40 . H401 . 0.937 no
C41 . C42 . 1.381(3) yes
C41 . H411 . 0.937 no
C42 . H421 . 0.960 no
O13 . H5 . 0.818 no
O13 . H6 . 0.810 no
O14 . H7 . 0.818 no
O14 . H8 . 0.830 no
O15 . H9 . 0.809 no
O15 . H10 . 0.816 no

loop_
_geom_hbond_atom_site_label_D
_geom_hbond_site_symmetry_D
_geom_hbond_atom_site_label_H
_geom_hbond_site_symmetry_H
_geom_hbond_atom_site_label_A
_geom_hbond_site_symmetry_A
_geom_hbond_angle_DHA
_geom_hbond_distance_DH
_geom_hbond_distance_HA
_geom_hbond_distance_DA
_geom_hbond_publ_flag
N9 . H2 . O1 2_766 176 0.86 1.89 2.751(2) yes
N10 . H3 . O13 1_545 169 0.87 1.98 2.839(2) yes
N12 . H4 . O14 2_565 168 0.88 1.82 2.685(2) yes
O13 . H5 . O7 . 170 0.82 2.03 2.843(2) yes
O13 . H6 . O12 . 171 0.81 2.01 2.814(2) yes
O14 . H7 . O15 . 168 0.82 1.97 2.775(2) yes
O14 . H8 . O2 2_666 173 0.83 1.94 2.763(2) yes
O15 . H9 . O10 . 171 0.81 2.01 2.808(2) yes
O15 . H10 . O8 . 151 0.82 2.07 2.815(2) yes
